data_7237923
loop_
_publ_author_name
'Gao, Ya-Fang'
'Zhang, Tie'
'Zhang, Wan-Ying'
'Ye, Qiong'
'Fu, Da-Wei'

_publ_section_title
;
 Great advance in high Tc for hybrid photoelectric-switch bulk/film
 coupled with dielectric and blue-white light
;
_journal_issue 32
_journal_name_full 'Journal of Materials Chemistry C'
_journal_page_first 9840
_journal_paper_doi 10.1039/C9TC03338F
_journal_volume 7
_journal_year 2019
_chemical_formula_moiety '2(C9 H18 N), Br4 Zn'
_chemical_formula_sum 'C18 H36 Br4 N2 Zn'
_chemical_formula_weight 665.50
_space_group_IT_number 15
_space_group_name_Hall '-C 2yc'
_space_group_name_H-M_alt 'C 1 2/c 1'
_symmetry_cell_setting monoclinic
_symmetry_space_group_name_H-M 'C 1 2/c 1'
_atom_sites_solution_hydrogens geom
_atom_sites_solution_primary direct
_atom_sites_solution_secondary difmap
_audit_creation_method SHELXL-97
_audit_update_record
;
2018-12-07 deposited with the CCDC.	2019-07-10 downloaded from the CCDC.
;
_cell_angle_alpha 90.00
_cell_angle_beta 103.984(7)
_cell_angle_gamma 90.00
_cell_formula_units_Z 4
_cell_length_a 14.6305(11)
_cell_length_b 10.9175(6)
_cell_length_c 16.4244(10)
_cell_measurement_reflns_used 3684
_cell_measurement_temperature 388(2)
_cell_measurement_theta_max 25.0450
_cell_measurement_theta_min 2.5530
_cell_volume 2545.7(3)
_computing_cell_refinement 'CrysAlisPro 1.171.39.46 (Rigaku OD, 2018)'
_computing_data_collection 'CrysAlisPro 1.171.39.46 (Rigaku OD, 2018)'
_computing_data_reduction 'CrysAlisPro 1.171.39.46 (Rigaku OD, 2018)'
_computing_structure_refinement 'SHELXL-97 (Sheldrick, 1997)'
_computing_structure_solution 'SHELXS-97 (Sheldrick, 1990)'
_diffrn_ambient_temperature 388(2)
_diffrn_measured_fraction_theta_full 1.000
_diffrn_measured_fraction_theta_max 1.000
_diffrn_measurement_device_type 'XtaLAB Synergy R, DW system, HyPix'
_diffrn_measurement_method '\w scans'
_diffrn_radiation_monochromator graphite
_diffrn_radiation_source 'fine-focus sealed tube'
_diffrn_radiation_type MoK\a
_diffrn_radiation_wavelength 0.71073
_diffrn_reflns_av_R_equivalents 0.0315
_diffrn_reflns_av_sigmaI/netI 0.0279
_diffrn_reflns_limit_h_max 17
_diffrn_reflns_limit_h_min -15
_diffrn_reflns_limit_k_max 12
_diffrn_reflns_limit_k_min -12
_diffrn_reflns_limit_l_max 19
_diffrn_reflns_limit_l_min -18
_diffrn_reflns_number 9341
_diffrn_reflns_theta_full 25.00
_diffrn_reflns_theta_max 25.00
_diffrn_reflns_theta_min 2.35
_exptl_absorpt_coefficient_mu 7.248
_exptl_absorpt_correction_T_max 1.00000
_exptl_absorpt_correction_T_min 0.32122
_exptl_absorpt_correction_type multi-scan
_exptl_absorpt_process_details
;
CrysAlisPro 1.171.39.46 (Rigaku Oxford Diffraction, 2018)
Empirical absorption correction using spherical harmonics,
 implemented in SCALE3 ABSPACK scaling algorithm.
;
_exptl_crystal_colour colorless
_exptl_crystal_density_diffrn 1.736
_exptl_crystal_density_method 'not measured'
_exptl_crystal_description block
_exptl_crystal_F_000 1312
_refine_diff_density_max 0.604
_refine_diff_density_min -0.342
_refine_diff_density_rms 0.072
_refine_ls_extinction_method none
_refine_ls_goodness_of_fit_ref 1.069
_refine_ls_hydrogen_treatment mixed
_refine_ls_matrix_type full
_refine_ls_number_parameters 171
_refine_ls_number_reflns 2242
_refine_ls_number_restraints 296
_refine_ls_restrained_S_all 1.030
_refine_ls_R_factor_all 0.0675
_refine_ls_R_factor_gt 0.0438
_refine_ls_shift/su_max 0.060
_refine_ls_shift/su_mean 0.004
_refine_ls_structure_factor_coef Fsqd
_refine_ls_weighting_details 'calc w=1/[\s^2^(Fo^2^)+(0.1000P)^2^+0.0000P] where P=(Fo^2^+2Fc^2^)/3'
_refine_ls_weighting_scheme calc
_refine_ls_wR_factor_gt 0.1436
_refine_ls_wR_factor_ref 0.1539
_reflns_number_gt 1531
_reflns_number_total 2242
_reflns_threshold_expression >2sigma(I)
_cod_data_source_file c9tc03338f2.cif
_cod_data_source_block 1_CCDC1
_cod_original_sg_symbol_H-M C2/c
_cod_database_code 7237923

loop_
_symmetry_equiv_pos_as_xyz
'x, y, z'
'-x, y, -z+1/2'
'x+1/2, y+1/2, z'
'-x+1/2, y+1/2, -z+1/2'
'-x, -y, -z'
'x, -y, z-1/2'
'-x+1/2, -y+1/2, -z'
'x+1/2, -y+1/2, z-1/2'

loop_
_atom_site_label
_atom_site_type_symbol
_atom_site_fract_x
_atom_site_fract_y
_atom_site_fract_z
_atom_site_U_iso_or_equiv
_atom_site_adp_type
_atom_site_occupancy
_atom_site_symmetry_multiplicity
_atom_site_calc_flag
_atom_site_refinement_flags
_atom_site_disorder_assembly
_atom_site_disorder_group
Br1 Br 0.62536(3) -0.45717(4) -0.17218(2) 0.12092(14) Uani 1 1 d U . .
Br2 Br 0.44676(2) -0.20164(3) -0.15144(2) 0.10327(12) Uani 1 1 d U . .
Zn1 Zn 0.5000 -0.33091(4) -0.2500 0.07924(14) Uani 1 2 d SU . .
N1 N 0.7434(2) -0.0284(3) -0.1147(2) 0.1166(8) Uani 1 1 d U . .
C1 C 0.8347(6) 0.0283(7) -0.0787(6) 0.126(2) Uani 0.50 1 d PU A 1
H1A H 0.8362 0.0632 -0.0241 0.152 Uiso 0.50 1 calc PR A 1
H1B H 0.8480 0.0924 -0.1151 0.152 Uiso 0.50 1 calc PR A 1
C2 C 0.9085(7) -0.0805(8) -0.0708(6) 0.1381(16) Uani 0.50 1 d PU A 1
H2A H 0.9643 -0.0523 -0.0873 0.166 Uiso 0.50 1 calc PR A 1
H2B H 0.9273 -0.1085 -0.0131 0.166 Uiso 0.50 1 calc PR A 1
C3 C 0.8646(7) -0.1808(9) -0.1254(8) 0.152(3) Uani 0.50 1 d PU A 1
H3A H 0.8836 -0.2585 -0.0978 0.183 Uiso 0.50 1 calc PR A 1
H3B H 0.8855 -0.1789 -0.1770 0.183 Uiso 0.50 1 calc PR A 1
C4 C 0.7487(8) -0.1686(8) -0.1470(8) 0.161(3) Uani 0.50 1 d PU A 1
H4A H 0.7202 -0.1774 -0.2065 0.193 Uiso 0.50 1 calc PR A 1
H4B H 0.7206 -0.2265 -0.1154 0.193 Uiso 0.50 1 calc PR A 1
C1' C 0.8554(6) -0.0033(8) -0.0740(6) 0.125(2) Uani 0.50 1 d PU A 2
H1'A H 0.8807 0.0531 -0.1086 0.149 Uiso 0.50 1 calc PR A 2
H1'B H 0.8651 0.0308 -0.0181 0.149 Uiso 0.50 1 calc PR A 2
C2' C 0.8972(7) -0.1155(9) -0.0716(7) 0.1381(16) Uani 0.50 1 d PU A 2
H2'A H 0.9465 -0.1090 -0.1017 0.166 Uiso 0.50 1 calc PR A 2
H2'B H 0.9278 -0.1329 -0.0135 0.166 Uiso 0.50 1 calc PR A 2
C3' C 0.8481(8) -0.2050(8) -0.0998(7) 0.153(3) Uani 0.50 1 d PU A 2
H3'A H 0.8178 -0.2409 -0.0591 0.184 Uiso 0.50 1 calc PR A 2
H3'B H 0.8830 -0.2672 -0.1218 0.184 Uiso 0.50 1 calc PR A 2
C4' C 0.7736(3) -0.1306(7) -0.1744(2) 0.129(2) Uani 0.50 1 d PDU A 2
H4'A H 0.8040 -0.0951 -0.2152 0.155 Uiso 0.50 1 calc PR A 2
H4'B H 0.7210 -0.1813 -0.2025 0.155 Uiso 0.50 1 calc PR A 2
C5 C 0.7044(5) 0.0751(7) -0.1801(5) 0.1166(8) Uani 0.50 1 d PU A 1
H5A H 0.7526 0.1026 -0.2073 0.140 Uiso 0.50 1 calc PR A 1
H5B H 0.6507 0.0459 -0.2226 0.140 Uiso 0.50 1 calc PR A 1
C6 C 0.6783(8) 0.1683(9) -0.1341(8) 0.163(2) Uani 0.50 1 d PU A 1
H6A H 0.6443 0.2277 -0.1741 0.196 Uiso 0.50 1 calc PR A 1
H6B H 0.7359 0.2080 -0.1040 0.196 Uiso 0.50 1 calc PR A 1
C7 C 0.6222(8) 0.1471(9) -0.0737(7) 0.164(3) Uani 0.50 1 d PU A 1
H7A H 0.6176 0.2209 -0.0421 0.197 Uiso 0.50 1 calc PR A 1
H7B H 0.5593 0.1196 -0.1013 0.197 Uiso 0.50 1 calc PR A 1
C8 C 0.6727(8) 0.0542(9) -0.0209(7) 0.160(3) Uani 0.50 1 d PU A 1
H8A H 0.7318 0.0895 0.0101 0.193 Uiso 0.50 1 calc PR A 1
H8B H 0.6370 0.0332 0.0198 0.193 Uiso 0.50 1 calc PR A 1
C9 C 0.6904(7) -0.0373(8) -0.0513(6) 0.139(2) Uani 0.50 1 d PU A 1
H9A H 0.6314 -0.0785 -0.0760 0.167 Uiso 0.50 1 calc PR A 1
H9B H 0.7252 -0.0895 -0.0067 0.167 Uiso 0.50 1 calc PR A 1
C5' C 0.6698(6) 0.0281(7) -0.1842(5) 0.1166(8) Uani 0.50 1 d PU A 2
H5'A H 0.6200 -0.0312 -0.2039 0.140 Uiso 0.50 1 calc PR A 2
H5'B H 0.6978 0.0466 -0.2307 0.140 Uiso 0.50 1 calc PR A 2
C6' C 0.6222(8) 0.1573(9) -0.1559(8) 0.163(2) Uani 0.50 1 d PU A 2
H6'A H 0.6682 0.2228 -0.1423 0.196 Uiso 0.50 1 calc PR A 2
H6'B H 0.5686 0.1847 -0.1991 0.196 Uiso 0.50 1 calc PR A 2
C7' C 0.5930(8) 0.1115(12) -0.0791(7) 0.165(3) Uani 0.50 1 d PU A 2
H7'A H 0.5904 0.1828 -0.0444 0.198 Uiso 0.50 1 calc PR A 2
H7'B H 0.5289 0.0820 -0.0983 0.198 Uiso 0.50 1 calc PR A 2
C8' C 0.6415(8) 0.0236(11) -0.0270(8) 0.169(3) Uani 0.50 1 d PU A 2
H8'A H 0.5974 -0.0155 0.0003 0.202 Uiso 0.50 1 calc PR A 2
H8'B H 0.6879 0.0650 0.0164 0.202 Uiso 0.50 1 calc PR A 2
C9' C 0.7002(4) -0.0931(8) -0.0678(3) 0.147(2) Uani 0.50 1 d PDU A 2
H9'A H 0.7445 -0.1364 -0.0237 0.176 Uiso 0.50 1 calc PR A 2
H9'B H 0.6563 -0.1512 -0.1009 0.176 Uiso 0.50 1 calc PR A 2

loop_
_atom_site_aniso_label
_atom_site_aniso_U_11
_atom_site_aniso_U_22
_atom_site_aniso_U_33
_atom_site_aniso_U_23
_atom_site_aniso_U_13
_atom_site_aniso_U_12
Br1 0.1227(3) 0.1428(3) 0.0930(2) 0.03025(19) 0.0178(2) 0.0371(2)
Br2 0.1158(2) 0.1114(2) 0.0904(2) -0.02203(15) 0.03993(17) -0.00695(17)
Zn1 0.0804(3) 0.0925(3) 0.0652(2) 0.000 0.0183(2) 0.000
N1 0.1062(13) 0.1249(15) 0.1165(15) 0.0129(12) 0.0224(11) -0.0206(11)
C1 0.109(3) 0.114(3) 0.142(6) 0.001(4) 0.002(3) -0.023(3)
C2 0.121(2) 0.138(3) 0.151(3) -0.006(3) 0.023(2) -0.001(2)
C3 0.154(4) 0.145(4) 0.145(6) -0.016(4) 0.012(5) 0.017(4)
C4 0.157(4) 0.126(3) 0.186(6) -0.020(4) 0.013(5) -0.020(4)
C1' 0.119(3) 0.116(3) 0.122(5) -0.015(4) -0.004(4) -0.022(3)
C2' 0.121(2) 0.138(3) 0.151(3) -0.006(3) 0.023(2) -0.001(2)
C3' 0.154(6) 0.110(3) 0.186(7) 0.011(4) 0.023(5) -0.002(3)
C4' 0.139(4) 0.109(4) 0.131(4) -0.018(3) 0.018(3) -0.031(3)
C5 0.1062(13) 0.1249(15) 0.1165(15) 0.0129(12) 0.0224(11) -0.0206(11)
C6 0.183(5) 0.116(3) 0.185(3) 0.023(2) 0.034(3) 0.006(3)
C7 0.185(5) 0.156(4) 0.153(4) -0.033(4) 0.044(3) 0.048(4)
C8 0.149(6) 0.189(5) 0.147(5) 0.006(3) 0.043(4) 0.031(5)
C9 0.128(4) 0.164(4) 0.128(4) 0.032(3) 0.035(3) 0.019(4)
C5' 0.1062(13) 0.1249(15) 0.1165(15) 0.0129(12) 0.0224(11) -0.0206(11)
C6' 0.183(5) 0.116(3) 0.185(3) 0.023(2) 0.034(3) 0.006(3)
C7' 0.155(6) 0.184(5) 0.159(4) -0.016(4) 0.045(4) 0.031(4)
C8' 0.176(6) 0.189(5) 0.151(5) 0.015(4) 0.061(4) 0.020(5)
C9' 0.153(4) 0.136(4) 0.159(4) 0.036(3) 0.050(3) -0.012(3)

loop_
_atom_type_symbol
_atom_type_description
_atom_type_scat_dispersion_real
_atom_type_scat_dispersion_imag
_atom_type_scat_source
C C 0.0033 0.0016 'International Tables Vol C Tables 4.2.6.8 and 6.1.1.4'
H H 0.0000 0.0000 'International Tables Vol C Tables 4.2.6.8 and 6.1.1.4'
Br Br -0.2901 2.4595 'International Tables Vol C Tables 4.2.6.8 and 6.1.1.4'
N N 0.0061 0.0033 'International Tables Vol C Tables 4.2.6.8 and 6.1.1.4'
Zn Zn 0.2839 1.4301 'International Tables Vol C Tables 4.2.6.8 and 6.1.1.4'

loop_
_geom_angle_atom_site_label_1
_geom_angle_atom_site_label_2
_geom_angle_atom_site_label_3
_geom_angle
_geom_angle_site_symmetry_1
_geom_angle_site_symmetry_3
Br1 Zn1 Br1 109.92(3) 2_654 .
Br1 Zn1 Br2 107.902(13) 2_654 2_654
Br1 Zn1 Br2 111.337(14) . 2_654
Br1 Zn1 Br2 111.337(14) 2_654 .
Br1 Zn1 Br2 107.902(13) . .
Br2 Zn1 Br2 108.46(2) 2_654 .
C9' N1 C9 28.7(5) . .
C9' N1 C1 120.8(5) . .
C9 N1 C1 109.5(6) . .
C9' N1 C5' 108.0(5) . .
C9 N1 C5' 99.5(5) . .
C1 N1 C5' 123.5(5) . .
C9' N1 C5 129.9(5) . .
C9 N1 C5 111.9(5) . .
C1 N1 C5 96.8(5) . .
C5' N1 C5 26.7(4) . .
C9' N1 C4' 103.0(4) . .
C9 N1 C4' 131.6(5) . .
C1 N1 C4' 100.4(4) . .
C5' N1 C4' 94.2(4) . .
C5 N1 C4' 101.0(4) . .
C9' N1 C4 75.7(6) . .
C9 N1 C4 104.3(6) . .
C1 N1 C4 114.8(5) . .
C5' N1 C4 102.7(5) . .
C5 N1 C4 119.5(5) . .
C4' N1 C4 27.3(5) . .
C9' N1 C1' 115.2(5) . .
C9 N1 C1' 112.1(6) . .
C1 N1 C1' 15.5(5) . .
C5' N1 C1' 134.9(5) . .
C5 N1 C1' 108.8(5) . .
C4' N1 C1' 88.2(4) . .
C4 N1 C1' 99.7(5) . .
N1 C1 C2 104.7(6) . .
N1 C1 H1A 110.8 . .
C2 C1 H1A 110.8 . .
N1 C1 H1B 110.8 . .
C2 C1 H1B 110.8 . .
H1A C1 H1B 108.9 . .
C3 C2 C1 108.7(7) . .
C3 C2 H2A 109.9 . .
C1 C2 H2A 109.9 . .
C3 C2 H2B 110.0 . .
C1 C2 H2B 110.0 . .
H2A C2 H2B 108.3 . .
C2 C3 C4 110.4(9) . .
C2 C3 H3A 109.6 . .
C4 C3 H3A 109.6 . .
C2 C3 H3B 109.6 . .
C4 C3 H3B 109.6 . .
H3A C3 H3B 108.1 . .
N1 C4 C3 97.6(6) . .
N1 C4 H4A 112.2 . .
C3 C4 H4A 112.2 . .
N1 C4 H4B 112.2 . .
C3 C4 H4B 112.2 . .
H4A C4 H4B 109.8 . .
C2' C1' N1 105.1(6) . .
C2' C1' H1'A 110.7 . .
N1 C1' H1'A 110.7 . .
C2' C1' H1'B 110.8 . .
N1 C1' H1'B 110.7 . .
H1'A C1' H1'B 108.8 . .
C3' C2' C1' 118.8(10) . .
C3' C2' H2'A 107.6 . .
C1' C2' H2'A 107.6 . .
C3' C2' H2'B 107.6 . .
C1' C2' H2'B 107.6 . .
H2'A C2' H2'B 107.0 . .
C2' C3' C4' 96.3(7) . .
C2' C3' H3'A 112.5 . .
C4' C3' H3'A 112.5 . .
C2' C3' H3'B 112.5 . .
C4' C3' H3'B 112.5 . .
H3'A C3' H3'B 110.0 . .
N1 C4' C3' 96.8(5) . .
N1 C4' H4'A 112.4 . .
C3' C4' H4'A 112.4 . .
N1 C4' H4'B 112.4 . .
C3' C4' H4'B 112.4 . .
H4'A C4' H4'B 110.0 . .
C6 C5 N1 105.1(7) . .
C6 C5 H5A 110.7 . .
N1 C5 H5A 110.7 . .
C6 C5 H5B 110.7 . .
N1 C5 H5B 110.7 . .
H5A C5 H5B 108.8 . .
C5 C6 C7 122.4(9) . .
C5 C6 H6A 106.7 . .
C7 C6 H6A 106.7 . .
C5 C6 H6B 106.7 . .
C7 C6 H6B 106.7 . .
H6A C6 H6B 106.6 . .
C8 C7 C6 103.6(9) . .
C8 C7 H7A 111.0 . .
C6 C7 H7A 111.0 . .
C8 C7 H7B 111.0 . .
C6 C7 H7B 111.0 . .
H7A C7 H7B 109.0 . .
C9 C8 C7 118.9(10) . .
C9 C8 H8A 107.6 . .
C7 C8 H8A 107.6 . .
C9 C8 H8B 107.6 . .
C7 C8 H8B 107.6 . .
H8A C8 H8B 107.0 . .
C8 C9 N1 117.5(9) . .
C8 C9 H9A 107.9 . .
N1 C9 H9A 107.9 . .
C8 C9 H9B 107.9 . .
N1 C9 H9B 107.9 . .
H9A C9 H9B 107.2 . .
N1 C5' C6' 113.7(7) . .
N1 C5' H5'A 108.8 . .
C6' C5' H5'A 108.8 . .
N1 C5' H5'B 108.8 . .
C6' C5' H5'B 108.8 . .
H5'A C5' H5'B 107.7 . .
C7' C6' C5' 99.9(8) . .
C7' C6' H6'A 111.8 . .
C5' C6' H6'A 111.8 . .
C7' C6' H6'B 111.8 . .
C5' C6' H6'B 111.8 . .
H6'A C6' H6'B 109.5 . .
C8' C7' C6' 123.2(11) . .
C8' C7' H7'A 106.5 . .
C6' C7' H7'A 106.5 . .
C8' C7' H7'B 106.5 . .
C6' C7' H7'B 106.5 . .
H7'A C7' H7'B 106.5 . .
C7' C8' C9' 119.9(10) . .
C7' C8' H8'A 107.3 . .
C9' C8' H8'A 107.3 . .
C7' C8' H8'B 107.3 . .
C9' C8' H8'B 107.3 . .
H8'A C8' H8'B 106.9 . .
N1 C9' C8' 100.5(7) . .
N1 C9' H9'A 111.7 . .
C8' C9' H9'A 111.7 . .
N1 C9' H9'B 111.7 . .
C8' C9' H9'B 111.7 . .
H9'A C9' H9'B 109.4 . .

loop_
_geom_bond_atom_site_label_1
_geom_bond_atom_site_label_2
_geom_bond_distance
_geom_bond_site_symmetry_2
Br1 Zn1 2.4010(5) .
Br2 Zn1 2.4142(4) .
Zn1 Br1 2.4010(5) 2_654
Zn1 Br2 2.4142(4) 2_654
N1 C9' 1.315(7) .
N1 C9 1.445(11) .
N1 C1 1.461(8) .
N1 C5' 1.499(8) .
N1 C5 1.567(8) .
N1 C4' 1.616(7) .
N1 C4 1.628(10) .
N1 C1' 1.636(8) .
C1 C2 1.589(12) .
C1 H1A 0.9700 .
C1 H1B 0.9700 .
C2 C3 1.462(13) .
C2 H2A 0.9700 .
C2 H2B 0.9700 .
C3 C4 1.651(15) .
C3 H3A 0.9700 .
C3 H3B 0.9700 .
C4 H4A 0.9700 .
C4 H4B 0.9700 .
C1' C2' 1.365(12) .
C1' H1'A 0.9700 .
C1' H1'B 0.9700 .
C2' C3' 1.235(13) .
C2' H2'A 0.9700 .
C2' H2'B 0.9700 .
C3' C4' 1.643(11) .
C3' H3'A 0.9700 .
C3' H3'B 0.9700 .
C4' H4'A 0.9700 .
C4' H4'B 0.9700 .
C5 C6 1.375(13) .
C5 H5A 0.9700 .
C5 H5B 0.9700 .
C6 C7 1.449(17) .
C6 H6A 0.9700 .
C6 H6B 0.9700 .
C7 C8 1.420(14) .
C7 H7A 0.9700 .
C7 H7B 0.9700 .
C8 C9 1.174(13) .
C8 H8A 0.9700 .
C8 H8B 0.9700 .
C9 H9A 0.9700 .
C9 H9B 0.9700 .
C5' C6' 1.688(14) .
C5' H5'A 0.9700 .
C5' H5'B 0.9700 .
C6' C7' 1.511(17) .
C6' H6'A 0.9700 .
C6' H6'B 0.9700 .
C7' C8' 1.364(16) .
C7' H7'A 0.9700 .
C7' H7'B 0.9700 .
C8' C9' 1.757(14) .
C8' H8'A 0.9700 .
C8' H8'B 0.9700 .
C9' H9'A 0.9700 .
C9' H9'B 0.9700 .

loop_
_geom_torsion_atom_site_label_1
_geom_torsion_atom_site_label_2
_geom_torsion_atom_site_label_3
_geom_torsion_atom_site_label_4
_geom_torsion
C9' N1 C1 C2 78.5(9)
C9 N1 C1 C2 107.8(7)
C5' N1 C1 C2 -135.8(7)
C5 N1 C1 C2 -136.1(7)
C4' N1 C1 C2 -33.5(7)
C4 N1 C1 C2 -9.1(9)
C1' N1 C1 C2 5.4(19)
N1 C1 C2 C3 18.3(11)
C1 C2 C3 C4 -20.6(12)
C9' N1 C4 C3 -119.8(8)
C9 N1 C4 C3 -122.0(7)
C1 N1 C4 C3 -2.2(10)
C5' N1 C4 C3 134.6(7)
C5 N1 C4 C3 112.1(7)
C4' N1 C4 C3 60.4(9)
C1' N1 C4 C3 -6.1(8)
C2 C3 C4 N1 14.0(11)
C9' N1 C1' C2' 67.5(9)
C9 N1 C1' C2' 98.7(9)
C1 N1 C1' C2' -178(3)
C5' N1 C1' C2' -130.3(9)
C5 N1 C1' C2' -137.1(8)
C4' N1 C1' C2' -36.1(8)
C4 N1 C1' C2' -11.2(9)
N1 C1' C2' C3' 1.9(14)
C1' C2' C3' C4' 33.0(13)
C9' N1 C4' C3' -65.4(5)
C9 N1 C4' C3' -68.3(7)
C1 N1 C4' C3' 59.8(6)
C5' N1 C4' C3' -175.0(6)
C5 N1 C4' C3' 158.9(5)
C4 N1 C4' C3' -65.1(10)
C1' N1 C4' C3' 50.1(6)
C2' C3' C4' N1 -54.9(9)
C9' N1 C5 C6 63.7(9)
C9 N1 C5 C6 37.4(8)
C1 N1 C5 C6 -76.8(8)
C5' N1 C5 C6 103.8(13)
C4' N1 C5 C6 -178.9(6)
C4 N1 C5 C6 159.6(8)
C1' N1 C5 C6 -87.0(8)
N1 C5 C6 C7 -47.5(12)
C5 C6 C7 C8 53.2(13)
C6 C7 C8 C9 -55.0(14)
C7 C8 C9 N1 57.2(14)
C9' N1 C9 C8 179.2(16)
C1 N1 C9 C8 60.3(10)
C5' N1 C9 C8 -70.5(10)
C5 N1 C9 C8 -45.8(11)
C4' N1 C9 C8 -174.8(7)
C4 N1 C9 C8 -176.3(9)
C1' N1 C9 C8 76.7(10)
C9' N1 C5' C6' 81.7(8)
C9 N1 C5' C6' 53.5(8)
C1 N1 C5' C6' -67.7(9)
C5 N1 C5' C6' -67.0(10)
C4' N1 C5' C6' -173.2(7)
C4 N1 C5' C6' 160.6(7)
C1' N1 C5' C6' -81.4(10)
N1 C5' C6' C7' -52.8(9)
C5' C6' C7' C8' 32.4(14)
C6' C7' C8' C9' -32.2(17)
C9 N1 C9' C8' 11.3(9)
C1 N1 C9' C8' 85.2(7)
C5' N1 C9' C8' -65.3(6)
C5 N1 C9' C8' -47.6(7)
C4' N1 C9' C8' -164.2(5)
C4 N1 C9' C8' -164.3(6)
C1' N1 C9' C8' 101.6(6)
C7' C8' C9' N1 46.6(11)
